data_7710484
loop_
_publ_author_name
'Yang, Feng'
'Qin, Yaqi'
'Wang, Pengcheng'
'Lin, Qiuhan'
'Xu, Yuangang'
'Lu, Ming'

_publ_section_title
;
 Nitrogen-rich ion salts of 1-hydroxytetrazole-5-hydrazide: a new series
 of high energy compounds that combine good stability and high energy
 performance
;
_journal_name_full 'Dalton Transactions'
_journal_paper_doi 10.1039/D2DT01173E
_journal_year 2022
_chemical_formula_moiety 'C2 H3 N6 O2, C H9 N6, H2 O'
_chemical_formula_sum 'C3 H14 N12 O3'
_chemical_formula_weight 266.26
_space_group_crystal_system triclinic
_space_group_IT_number 2
_space_group_name_Hall '-P 1'
_space_group_name_H-M_alt 'P -1'
_atom_sites_solution_hydrogens mixed
_audit_creation_method SHELXL-2018/3
_audit_update_record
;
2021-11-02 deposited with the CCDC.	2022-06-15 downloaded from the CCDC.
;
_cell_angle_alpha 99.301(2)
_cell_angle_beta 99.086(2)
_cell_angle_gamma 113.948(2)
_cell_formula_units_Z 2
_cell_length_a 7.2673(5)
_cell_length_b 7.5778(5)
_cell_length_c 11.4906(7)
_cell_measurement_reflns_used 5505
_cell_measurement_temperature 296(2)
_cell_measurement_theta_max 27.58
_cell_measurement_theta_min 3.04
_cell_volume 552.91(6)
_computing_cell_refinement 'Bruker SAINT'
_computing_data_collection 'Bruker APEX3'
_computing_data_reduction 'Bruker SAINT'
_computing_molecular_graphics 'Bruker SHELXTL'
_computing_publication_material 'Bruker SHELXTL'
_computing_structure_refinement 'SHELXL-2018/3 (Sheldrick, 2018)'
_computing_structure_solution 'SHELXT 2014/5 (Sheldrick, 2014)'
_diffrn_ambient_temperature 296(2)
_diffrn_detector_area_resol_mean 10.42
_diffrn_measured_fraction_theta_full 0.988
_diffrn_measured_fraction_theta_max 0.989
_diffrn_measurement_device_type 'Bruker D8 QUEST PHOTON 100'
_diffrn_measurement_method '\f and \w scans'
_diffrn_radiation_type MoK\a
_diffrn_radiation_wavelength 0.71073
_diffrn_reflns_av_R_equivalents 0.0219
_diffrn_reflns_av_unetI/netI 0.0212
_diffrn_reflns_Laue_measured_fraction_full 0.988
_diffrn_reflns_Laue_measured_fraction_max 0.989
_diffrn_reflns_limit_h_max 9
_diffrn_reflns_limit_h_min -9
_diffrn_reflns_limit_k_max 9
_diffrn_reflns_limit_k_min -9
_diffrn_reflns_limit_l_max 14
_diffrn_reflns_limit_l_min -14
_diffrn_reflns_number 8535
_diffrn_reflns_point_group_measured_fraction_full 0.988
_diffrn_reflns_point_group_measured_fraction_max 0.989
_diffrn_reflns_theta_full 25.242
_diffrn_reflns_theta_max 27.585
_diffrn_reflns_theta_min 3.038
_diffrn_source.source 'Ius 2.0'
_diffrn_source.type microfocus

_exptl_absorpt_coefficient_mu 0.136
_exptl_absorpt_correction_T_max 0.7456
_exptl_absorpt_correction_T_min 0.6879
_exptl_absorpt_correction_type multi-scan
_exptl_absorpt_process_details sadabs
_exptl_crystal_colour colourless
_exptl_crystal_density_diffrn 1.599
_exptl_crystal_description block
_exptl_crystal_F_000 280
_exptl_crystal_size_max 0.220
_exptl_crystal_size_mid 0.200
_exptl_crystal_size_min 0.180
_refine_diff_density_max 0.338
_refine_diff_density_min -0.363
_refine_diff_density_rms 0.048
_refine_ls_extinction_method none
_refine_ls_goodness_of_fit_ref 1.048
_refine_ls_hydrogen_treatment mixed
_refine_ls_matrix_type full
_refine_ls_number_parameters 203
_refine_ls_number_reflns 2530
_refine_ls_number_restraints 0
_refine_ls_restrained_S_all 1.048
_refine_ls_R_factor_all 0.0478
_refine_ls_R_factor_gt 0.0389
_refine_ls_shift/su_max 0.000
_refine_ls_shift/su_mean 0.000
_refine_ls_structure_factor_coef Fsqd
_refine_ls_weighting_details 'w=1/[\s^2^(Fo^2^)+(0.0611P)^2^+0.1266P] where P=(Fo^2^+2Fc^2^)/3'
_refine_ls_weighting_scheme calc
_refine_ls_wR_factor_gt 0.1024
_refine_ls_wR_factor_ref 0.1080
_reflns_Friedel_coverage 0.000
_reflns_number_gt 2144
_reflns_number_total 2530
_reflns_threshold_expression 'I > 2\s(I)'
_cod_data_source_file d2dt01173e2.cif
_cod_data_source_block YF_078_a
_cod_database_code 7710484
_shelx_shelxl_version_number 2018/3
_shelx_space_group_comment
;
The symmetry employed for this shelxl refinement is uniquely defined
by the following loop, which should always be used as a source of
symmetry information in preference to the above space-group names.
They are only intended as comments.
;
_shelx_estimated_absorpt_t_min 0.971
_shelx_estimated_absorpt_t_max 0.976

loop_
_space_group_symop_operation_xyz
'x, y, z'
'-x, -y, -z'

loop_
_atom_site_label
_atom_site_type_symbol
_atom_site_fract_x
_atom_site_fract_y
_atom_site_fract_z
_atom_site_U_iso_or_equiv
_atom_site_adp_type
_atom_site_occupancy
_atom_site_site_symmetry_order
_atom_site_calc_flag
_atom_site_refinement_flags_posn
_atom_site_refinement_flags_adp
_atom_site_refinement_flags_occupancy
_atom_site_disorder_assembly
_atom_site_disorder_group
C1 C 1.06481(19) 0.77352(18) 0.68141(11) 0.0258(3) Uani 1 1 d . . . . .
C2 C 1.04087(19) 0.79343(18) 0.55474(11) 0.0251(3) Uani 1 1 d . . . . .
C3 C 0.32084(19) 0.11528(19) 0.21755(11) 0.0258(3) Uani 1 1 d . . . . .
N1 N 0.94673(16) 0.61774(15) 0.72108(9) 0.0272(2) Uani 1 1 d . . . . .
N2 N 1.01945(19) 0.65606(18) 0.84112(10) 0.0356(3) Uani 1 1 d . . . . .
N3 N 1.1786(2) 0.83442(19) 0.87291(11) 0.0398(3) Uani 1 1 d . . . . .
N4 N 1.20938(18) 0.90998(17) 0.77636(10) 0.0347(3) Uani 1 1 d . . . . .
N5 N 0.86853(17) 0.65231(16) 0.47639(9) 0.0289(3) Uani 1 1 d . . . . .
H5 H 0.782095 0.560800 0.502580 0.035 Uiso 1 1 calc R U . . .
N6 N 0.8230(2) 0.64790(19) 0.35183(10) 0.0339(3) Uani 1 1 d . . . . .
H6A H 0.938(3) 0.671(3) 0.3305(17) 0.047(5) Uiso 1 1 d . . . . .
H6B H 0.801(3) 0.760(3) 0.3502(18) 0.065(6) Uiso 1 1 d . . . . .
N7 N 0.45796(18) 0.27951(17) 0.19855(9) 0.0315(3) Uani 1 1 d . . . . .
H7 H 0.558123 0.368341 0.257370 0.038 Uiso 1 1 calc R U . . .
N8 N 0.4360(2) 0.3056(2) 0.07900(10) 0.0364(3) Uani 1 1 d . . . . .
H8A H 0.448(3) 0.427(3) 0.0869(17) 0.049(5) Uiso 1 1 d . . . . .
H8B H 0.544(3) 0.297(3) 0.0512(18) 0.050(5) Uiso 1 1 d . . . . .
N9 N 0.17018(19) -0.02155(17) 0.12470(10) 0.0344(3) Uani 1 1 d . . . . .
H9 H 0.155268 -0.000250 0.053307 0.041 Uiso 1 1 calc R U . . .
N10 N 0.0352(2) -0.20240(19) 0.14558(12) 0.0392(3) Uani 1 1 d . . . . .
H10B H -0.084(3) -0.231(3) 0.105(2) 0.062(6) Uiso 1 1 d . . . . .
H10A H 0.076(3) -0.298(3) 0.117(2) 0.068(6) Uiso 1 1 d . . . . .
N11 N 0.33173(18) 0.08686(18) 0.32927(10) 0.0337(3) Uani 1 1 d . . . . .
H11 H 0.240295 -0.018664 0.342013 0.040 Uiso 1 1 calc R U . . .
N12 N 0.49444(18) 0.23134(19) 0.42620(10) 0.0325(3) Uani 1 1 d . . . . .
H12B H 0.575(3) 0.172(3) 0.4540(17) 0.050(5) Uiso 1 1 d . . . . .
H12A H 0.436(3) 0.251(3) 0.4848(18) 0.052(5) Uiso 1 1 d . . . . .
O1 O 0.78870(15) 0.44956(14) 0.65837(9) 0.0386(3) Uani 1 1 d . . . . .
O2 O 1.17377(14) 0.93270(14) 0.52791(9) 0.0338(2) Uani 1 1 d . . . . .
O3 O 0.5711(2) 0.30141(19) 0.83869(11) 0.0493(3) Uani 1 1 d . . . . .
H3A H 0.622(4) 0.337(4) 0.781(2) 0.071(7) Uiso 1 1 d . . . . .
H3B H 0.475(4) 0.190(4) 0.806(2) 0.069(7) Uiso 1 1 d . . . . .

loop_
_atom_site_aniso_label
_atom_site_aniso_U_11
_atom_site_aniso_U_22
_atom_site_aniso_U_33
_atom_site_aniso_U_23
_atom_site_aniso_U_13
_atom_site_aniso_U_12
C1 0.0257(6) 0.0236(6) 0.0269(6) 0.0064(5) 0.0074(5) 0.0094(5)
C2 0.0262(6) 0.0243(6) 0.0284(6) 0.0090(5) 0.0099(5) 0.0126(5)
C3 0.0287(6) 0.0283(6) 0.0233(6) 0.0079(5) 0.0086(5) 0.0140(5)
N1 0.0299(5) 0.0244(5) 0.0232(5) 0.0059(4) 0.0077(4) 0.0077(4)
N2 0.0424(7) 0.0341(6) 0.0224(5) 0.0053(4) 0.0068(5) 0.0104(5)
N3 0.0419(7) 0.0380(7) 0.0267(6) 0.0037(5) 0.0056(5) 0.0081(6)
N4 0.0339(6) 0.0301(6) 0.0295(6) 0.0041(5) 0.0057(5) 0.0059(5)
N5 0.0306(6) 0.0271(6) 0.0250(5) 0.0102(4) 0.0083(4) 0.0071(5)
N6 0.0362(7) 0.0357(6) 0.0249(6) 0.0106(5) 0.0070(5) 0.0104(5)
N7 0.0373(6) 0.0298(6) 0.0203(5) 0.0082(4) 0.0063(4) 0.0075(5)
N8 0.0483(7) 0.0349(7) 0.0238(6) 0.0129(5) 0.0114(5) 0.0133(6)
N9 0.0399(6) 0.0301(6) 0.0235(5) 0.0086(4) 0.0054(5) 0.0064(5)
N10 0.0408(7) 0.0300(6) 0.0342(6) 0.0093(5) 0.0067(5) 0.0039(6)
N11 0.0323(6) 0.0349(6) 0.0233(5) 0.0113(5) 0.0056(4) 0.0035(5)
N12 0.0282(6) 0.0398(7) 0.0228(5) 0.0094(5) 0.0050(4) 0.0084(5)
O1 0.0403(6) 0.0277(5) 0.0279(5) 0.0056(4) 0.0058(4) -0.0025(4)
O2 0.0307(5) 0.0306(5) 0.0378(5) 0.0159(4) 0.0119(4) 0.0075(4)
O3 0.0567(8) 0.0353(6) 0.0475(7) 0.0111(5) 0.0232(6) 0.0084(6)

loop_
_atom_type_symbol
_atom_type_description
_atom_type_scat_dispersion_real
_atom_type_scat_dispersion_imag
_atom_type_scat_source
C C 0.0033 0.0016 'International Tables Vol C Tables 4.2.6.8 and 6.1.1.4'
H H 0.0000 0.0000 'International Tables Vol C Tables 4.2.6.8 and 6.1.1.4'
N N 0.0061 0.0033 'International Tables Vol C Tables 4.2.6.8 and 6.1.1.4'
O O 0.0106 0.0060 'International Tables Vol C Tables 4.2.6.8 and 6.1.1.4'

loop_
_geom_angle_atom_site_label_1
_geom_angle_atom_site_label_2
_geom_angle_atom_site_label_3
_geom_angle
_geom_angle_site_symmetry_1
_geom_angle_site_symmetry_3
_geom_angle_publ_flag
N4 C1 N1 108.20(11) . . ?
N4 C1 C2 124.83(11) . . ?
N1 C1 C2 126.97(11) . . ?
O2 C2 N5 124.57(11) . . ?
O2 C2 C1 120.57(12) . . ?
N5 C2 C1 114.86(10) . . ?
N7 C3 N9 119.70(11) . . ?
N7 C3 N11 120.37(12) . . ?
N9 C3 N11 119.93(12) . . ?
O1 N1 N2 122.28(10) . . ?
O1 N1 C1 128.95(10) . . ?
N2 N1 C1 108.74(11) . . ?
N3 N2 N1 105.85(10) . . ?
N2 N3 N4 111.09(11) . . ?
C1 N4 N3 106.11(11) . . ?
C2 N5 N6 122.11(10) . . ?
C2 N5 H5 118.9 . . ?
N6 N5 H5 118.9 . . ?
N5 N6 H6A 105.1(12) . . ?
N5 N6 H6B 104.3(13) . . ?
H6A N6 H6B 106.4(18) . . ?
C3 N7 N8 118.24(11) . . ?
C3 N7 H7 120.9 . . ?
N8 N7 H7 120.9 . . ?
N7 N8 H8A 104.9(12) . . ?
N7 N8 H8B 107.7(12) . . ?
H8A N8 H8B 109.8(17) . . ?
C3 N9 N10 118.63(11) . . ?
C3 N9 H9 120.7 . . ?
N10 N9 H9 120.7 . . ?
N9 N10 H10B 106.2(15) . . ?
N9 N10 H10A 107.6(14) . . ?
H10B N10 H10A 110(2) . . ?
C3 N11 N12 119.23(11) . . ?
C3 N11 H11 120.4 . . ?
N12 N11 H11 120.4 . . ?
N11 N12 H12B 106.7(12) . . ?
N11 N12 H12A 105.6(13) . . ?
H12B N12 H12A 105.3(17) . . ?
H3A O3 H3B 104(2) . . ?

loop_
_geom_bond_atom_site_label_1
_geom_bond_atom_site_label_2
_geom_bond_distance
_geom_bond_site_symmetry_2
_geom_bond_publ_flag
C1 N4 1.3247(17) . ?
C1 N1 1.3464(16) . ?
C1 C2 1.4777(17) . ?
C2 O2 1.2302(15) . ?
C2 N5 1.3297(16) . ?
C3 N7 1.3188(17) . ?
C3 N9 1.3282(17) . ?
C3 N11 1.3311(15) . ?
N1 O1 1.3100(14) . ?
N1 N2 1.3349(15) . ?
N2 N3 1.3176(17) . ?
N3 N4 1.3373(16) . ?
N5 N6 1.4089(14) . ?
N5 H5 0.8600 . ?
N6 H6A 0.87(2) . ?
N6 H6B 0.93(2) . ?
N7 N8 1.4128(14) . ?
N7 H7 0.8600 . ?
N8 H8A 0.88(2) . ?
N8 H8B 0.91(2) . ?
N9 N10 1.4096(16) . ?
N9 H9 0.8600 . ?
N10 H10B 0.84(2) . ?
N10 H10A 0.92(2) . ?
N11 N12 1.4058(15) . ?
N11 H11 0.8600 . ?
N12 H12B 0.919(19) . ?
N12 H12A 0.88(2) . ?
O3 H3A 0.84(2) . ?
O3 H3B 0.82(2) . ?

loop_
_geom_hbond_atom_site_label_D
_geom_hbond_atom_site_label_H
_geom_hbond_atom_site_label_A
_geom_hbond_distance_DH
_geom_hbond_distance_HA
_geom_hbond_distance_DA
_geom_hbond_angle_DHA
_geom_hbond_site_symmetry_A
_geom_hbond_publ_flag
O3 H3A O1 0.84(2) 2.07(2) 2.8983(16) 171(2) . yes
N5 H5 N12 0.86 2.42 3.1256(16) 139.9 . yes
N5 H5 O1 0.86 2.10 2.7870(14) 136.4 . yes
N7 H7 N6 0.86 2.16 2.9758(16) 158.7 . yes
N9 H9 N3 0.86 2.31 2.9419(17) 130.4 1_444 yes
N11 H11 O2 0.86 2.32 2.9143(14) 126.8 1_445 yes
N6 H6A N1 0.87(2) 2.658(19) 3.1918(18) 120.9(15) 2_766 yes
N6 H6A N10 0.87(2) 2.552(19) 3.1442(17) 126.3(15) 1_665 yes
N6 H6A O1 0.87(2) 2.494(19) 3.2081(18) 140.0(16) 2_766 yes
N8 H8A O3 0.88(2) 2.16(2) 2.9988(19) 159.1(17) 2_666 yes
N12 H12B O2 0.919(19) 2.26(2) 3.1434(16) 160.0(16) 2_766 yes
N6 H6B O2 0.93(2) 2.44(2) 3.2434(17) 145.4(17) 2_776 yes
N8 H8B N3 0.91(2) 2.679(18) 3.375(2) 133.6(15) 2_766 yes
N8 H8B O3 0.91(2) 2.48(2) 3.0730(17) 122.4(14) 1_554 yes
N10 H10A N2 0.92(2) 2.66(2) 3.3285(18) 130.0(17) 2_656 yes
N10 H10A O3 0.92(2) 2.55(2) 3.225(2) 130.7(17) 2_656 yes
N12 H12A O2 0.88(2) 2.58(2) 3.0581(14) 115.4(15) 1_445 yes
O3 H3B N4 0.82(2) 2.14(2) 2.9343(17) 163(2) 1_445 yes

loop_
_geom_torsion_atom_site_label_1
_geom_torsion_atom_site_label_2
_geom_torsion_atom_site_label_3
_geom_torsion_atom_site_label_4
_geom_torsion
_geom_torsion_site_symmetry_1
_geom_torsion_site_symmetry_2
_geom_torsion_site_symmetry_3
_geom_torsion_site_symmetry_4
_geom_torsion_publ_flag
N4 C1 C2 O2 9.0(2) . . . . ?
N1 C1 C2 O2 -171.21(12) . . . . ?
N4 C1 C2 N5 -170.82(12) . . . . ?
N1 C1 C2 N5 9.02(19) . . . . ?
N4 C1 N1 O1 -178.92(12) . . . . ?
C2 C1 N1 O1 1.2(2) . . . . ?
N4 C1 N1 N2 -0.75(15) . . . . ?
C2 C1 N1 N2 179.40(12) . . . . ?
O1 N1 N2 N3 178.91(12) . . . . ?
C1 N1 N2 N3 0.60(15) . . . . ?
N1 N2 N3 N4 -0.24(16) . . . . ?
N1 C1 N4 N3 0.58(15) . . . . ?
C2 C1 N4 N3 -179.56(12) . . . . ?
N2 N3 N4 C1 -0.21(16) . . . . ?
O2 C2 N5 N6 1.0(2) . . . . ?
C1 C2 N5 N6 -179.24(11) . . . . ?
N9 C3 N7 N8 1.43(19) . . . . ?
N11 C3 N7 N8 -178.02(12) . . . . ?
N7 C3 N9 N10 175.17(13) . . . . ?
N11 C3 N9 N10 -5.4(2) . . . . ?
N7 C3 N11 N12 -1.75(19) . . . . ?
N9 C3 N11 N12 178.80(12) . . . . ?
